data_5000263
loop_
_publ_author_name
'Fusetani, N.'
'Yasumuro, K.'
'Kawai, H.'
'Natori, T.'
'Brinen, L.'
'Clardy, J.'

_publ_section_title
;
 Kalihinene and isokalihinol B, cytotoxic diterpene isonitriles from
 the marine sponge Acanthella klethra
;
_journal_issue 25
_journal_name_full 'Tetrahedron Letters'
_journal_page_first 3599
_journal_page_last 3602
_journal_paper_doi 10.1016/S0040-4039(00)94453-8
_journal_volume 31
_journal_year 1990
_chemical_formula_sum 'C22 H32 N2 O'
_space_group_IT_number 19
_symmetry_cell_setting orthorhombic
_symmetry_Int_Tables_number 19
_symmetry_space_group_name_Hall 'P 2ac 2ab'
_symmetry_space_group_name_H-M 'P 21 21 21'
_cell_angle_alpha 90
_cell_angle_beta 90
_cell_angle_gamma 90
_cell_formula_units_Z 4
_cell_length_a 12.345(3)
_cell_length_b 12.738
_cell_length_c 13.315(5)
_cod_original_formula_sum 'C22 H32 N2 O1'
_cod_database_code 5000263

loop_
_symmetry_equiv_pos_site_id
_symmetry_equiv_pos_as_xyz
1 x,y,z
2 1/2+x,1/2-y,-z
3 -x,1/2+y,1/2-z
4 1/2-x,-y,1/2+z

loop_
_atom_site_label
_atom_site_type_symbol
_atom_site_fract_x
_atom_site_fract_y
_atom_site_fract_z
O1 O 0.1807(5) 0.3015(4) 0.8674(4)
N1 N -0.0101(6) 0.1966(6) 1.3193(6)
N2 N 0.0003(8) 0.2510(8) 0.7370(8)
C1 C 0.1087(6) 0.1739(6) 1.1715(6)
C2 C 0.0296(7) 0.0924(6) 1.1292(6)
C3 C 0.0930(8) 0.0078(7) 1.0719(7)
C4 C 0.1827(7) 0.0494(7) 1.0101(7)
C5 C 0.2157(6) 0.1485(7) 1.0153(6)
C6 C 0.1674(6) 0.2304(6) 1.0847(6)
C7 C 0.0918(6) 0.3086(6) 1.0281(6)
C8 C 0.0361(7) 0.3838(6) 1.1034(6)
C9 C -0.0227(7) 0.3251(7) 1.1875(6)
C10 C 0.0543(6) 0.2527(7) 1.2437(6)
C11 C 0.1472(7) 0.3741(7) 0.9458(6)
C12 C 0.0653(8) 0.4458(7) 0.8898(7)
C13 C 0.1076(9) 0.4494(8) 0.7815(7)
C14 C 0.1675(8) 0.3455(7) 0.7690(7)
C15 C 0.1100(8) 0.2631(8) 0.7032(7)
C16 C 0.1088(10) 0.2997(10) 0.5927(6)
C17 C 0.1677(8) 0.1565(8) 0.7111(7)
C18 C -0.0828(11) 0.2375(13) 0.7675(12)
C19 C 0.2460(7) 0.4357(7) 0.9811(7)
C20 C 0.2362(9) -0.0291(6) 0.9400(7)
C21 C 0.1399(7) 0.3141(8) 1.3043(6)
C22 C -0.0638(9) 0.1600(9) 1.3795(8)

loop_
_atom_type_symbol
_atom_type_radius_bond
C 0.68
N 0.68
O 0.68
